data_7028236
loop_
_publ_author_name
'Pascu, Gabriel'
'Deville, Claire'
'Clifford, Sarah E.'
'Guen\'ee, Laure'
'Besnard, C\'eline'
'Kr\"amer, Karl W'
'Liu, Shi-Xia'
'Decurtins, Silvio'
'Tuna, Floriana'
'McInnes, Eric J. L.'
'Winpenny, Richard E. P.'
'Williams, Alan F.'

_publ_section_title
;
 The coordination chemistry of tartronic acid with copper: magnetic
 studies of a quasi-equilateral tricopper triangle.
;
_journal_issue 2
_journal_name_full 'Dalton transactions (Cambridge, England : 2003)'
_journal_page_first 656
_journal_page_last 662
_journal_paper_doi 10.1039/c3dt51838h
_journal_volume 43
_journal_year 2014
_chemical_formula_moiety 'C9 H13 Cu3 O20 Rb3'
_chemical_formula_sum 'C9 H13 Cu3 O20 Rb3'
_chemical_formula_weight 888.22
_chemical_name_systematic
; 
 ? 
;
_space_group_IT_number 14
_symmetry_cell_setting monoclinic
_symmetry_space_group_name_Hall '-P 2ybc'
_symmetry_space_group_name_H-M 'P 1 21/c 1'
_atom_sites_solution_hydrogens geom
_atom_sites_solution_primary direct
_atom_sites_solution_secondary difmap
_audit_creation_method SHELXL-97
_cell_angle_alpha 90.00
_cell_angle_beta 94.527(3)
_cell_angle_gamma 90.00
_cell_formula_units_Z 4
_cell_length_a 9.7676(4)
_cell_length_b 8.5338(3)
_cell_length_c 25.7855(7)
_cell_measurement_reflns_used 3641
_cell_measurement_temperature 200(2)
_cell_measurement_theta_max 73.0965
_cell_measurement_theta_min 3.4359
_cell_volume 2142.64(13)
_computing_cell_refinement
;
CrysAlisPro, Agilent Technologies,
Version 1.171.35.11 (release 16-05-2011 CrysAlis171 .NET)
(compiled May 16 2011,17:55:39)
;
_computing_data_collection
;
CrysAlisPro, Agilent Technologies,
Version 1.171.35.11 (release 16-05-2011 CrysAlis171 .NET)
(compiled May 16 2011,17:55:39)
;
_computing_data_reduction
;
CrysAlisPro, Agilent Technologies,
Version 1.171.35.11 (release 16-05-2011 CrysAlis171 .NET)
(compiled May 16 2011,17:55:39)
;
_computing_molecular_graphics 'ORTEP 3 (Farrugia, 1997)'
_computing_publication_material ShelX_Acta
_computing_structure_refinement 'SHELXL-97 (Sheldrick, 2008)'
_computing_structure_solution 'SIR97 (Altomare, 1999)'
_diffrn_ambient_temperature 200(2)
_diffrn_detector_area_resol_mean 10.4679
_diffrn_measured_fraction_theta_full 0.999
_diffrn_measured_fraction_theta_max 0.973
_diffrn_measurement_device_type 'SuperNova, Dual, Cu at zero, Atlas'
_diffrn_measurement_method '\w scans'
_diffrn_radiation_monochromator mirror
_diffrn_radiation_source 'SuperNova (Cu) X-ray Source'
_diffrn_radiation_type CuK\a
_diffrn_radiation_wavelength 1.54184
_diffrn_reflns_av_R_equivalents 0.0266
_diffrn_reflns_av_sigmaI/netI 0.0351
_diffrn_reflns_limit_h_max 12
_diffrn_reflns_limit_h_min -12
_diffrn_reflns_limit_k_max 10
_diffrn_reflns_limit_k_min -9
_diffrn_reflns_limit_l_max 31
_diffrn_reflns_limit_l_min -31
_diffrn_reflns_number 7668
_diffrn_reflns_theta_full 66.97
_diffrn_reflns_theta_max 73.25
_diffrn_reflns_theta_min 3.44
_exptl_absorpt_coefficient_mu 12.640
_exptl_absorpt_correction_T_max 0.617
_exptl_absorpt_correction_T_min 0.311
_exptl_absorpt_correction_type analytical
_exptl_absorpt_process_details
;
CrysAlisPro, Agilent Technologies,
Version 1.171.35.11 (release 16-05-2011 CrysAlis171 .NET)
(compiled May 16 2011,17:55:39)
Analytical numeric absorption correction using a multifaceted crystal
            model based on expressions derived by R.C. Clark & J.S. Reid.
(Clark, R. C. & Reid, J. S. (1995). Acta Cryst. A51, 887-897)
;
_exptl_crystal_colour blue
_exptl_crystal_density_diffrn 2.753
_exptl_crystal_density_method 'not measured'
_exptl_crystal_description prism
_exptl_crystal_F_000 1700
_exptl_crystal_size_max 0.1534
_exptl_crystal_size_mid 0.0858
_exptl_crystal_size_min 0.0518
_refine_diff_density_max 1.316
_refine_diff_density_min -1.105
_refine_diff_density_rms 0.153
_refine_ls_extinction_method none
_refine_ls_goodness_of_fit_ref 1.291
_refine_ls_hydrogen_treatment constr
_refine_ls_matrix_type full
_refine_ls_number_parameters 318
_refine_ls_number_reflns 4174
_refine_ls_number_restraints 2
_refine_ls_restrained_S_all 1.301
_refine_ls_R_factor_all 0.0455
_refine_ls_R_factor_gt 0.0400
_refine_ls_shift/su_max 0.002
_refine_ls_shift/su_mean 0.000
_refine_ls_structure_factor_coef Fsqd
_refine_ls_weighting_details 'calc w=1/[\s^2^(Fo^2^)+(0.0633P)^2^+0.0000P] where P=(Fo^2^+2Fc^2^)/3'
_refine_ls_weighting_scheme calc
_refine_ls_wR_factor_gt 0.1163
_refine_ls_wR_factor_ref 0.1208
_reflns_number_gt 3715
_reflns_number_total 4174
_reflns_threshold_expression >2sigma(I)
_cod_data_source_file c3dt51838h.txt
_cod_data_source_block 2
_cod_original_cell_volume 2142.63(12)
_cod_original_sg_symbol_H-M 'P 21/c'
_cod_database_code 7028236

loop_
_symmetry_equiv_pos_as_xyz
'x, y, z'
'-x, y+1/2, -z+1/2'
'-x, -y, -z'
'x, -y-1/2, z-1/2'

loop_
_atom_site_label
_atom_site_type_symbol
_atom_site_fract_x
_atom_site_fract_y
_atom_site_fract_z
_atom_site_U_iso_or_equiv
_atom_site_adp_type
_atom_site_occupancy
_atom_site_symmetry_multiplicity
_atom_site_calc_flag
_atom_site_refinement_flags
_atom_site_disorder_assembly
_atom_site_disorder_group
Rb1 Rb 0.25070(5) 0.70835(6) 0.737786(19) 0.02915(15) Uani 1 1 d . . .
Rb2 Rb 0.65174(6) 0.20511(6) 0.60738(2) 0.03743(16) Uani 1 1 d . . .
Rb3 Rb 0.30257(5) 0.16231(6) 0.505155(18) 0.02684(15) Uani 1 1 d . . .
Cu1 Cu 0.30182(7) 0.40056(8) 0.62592(3) 0.02160(18) Uani 1 1 d . . .
Cu2 Cu 0.12124(8) 0.73178(10) 0.60502(3) 0.02644(19) Uani 1 1 d . A .
Cu3 Cu -0.00463(7) 0.41887(8) 0.66984(3) 0.02293(18) Uani 1 1 d . . .
O1 O 0.4358(4) 0.4181(4) 0.57533(14) 0.0271(7) Uani 1 1 d . . .
O1W O 0.4185(4) 0.4659(5) 0.79806(16) 0.0377(9) Uani 1 1 d D . .
H1WA H 0.4919 0.4582 0.8070 0.057 Uiso 1 1 d RD . .
H1WB H 0.3693 0.3792 0.8088 0.057 Uiso 1 1 d RD . .
O2 O 0.5909(4) 0.5889(5) 0.55181(15) 0.0325(8) Uani 1 1 d . . .
O2W O 0.5070(4) 0.3859(5) 0.69779(16) 0.0365(9) Uani 1 1 d . . .
H2WA H 0.4659 0.3967 0.7213 0.055 Uiso 1 1 d R . .
H2WB H 0.5493 0.4623 0.6942 0.055 Uiso 1 1 d R . .
O3 O 0.2939(3) 0.6286(4) 0.62214(12) 0.0208(6) Uani 1 1 d . . .
O3W O 0.1770(6) 0.5074(9) 0.4800(2) 0.0739(19) Uani 1 1 d . A .
H3WA H 0.1236 0.4790 0.4527 0.111 Uiso 1 1 d R . .
H3WB H 0.2550 0.5183 0.4680 0.111 Uiso 1 1 d R . .
O4 O 0.2076(4) 0.8237(5) 0.54828(14) 0.0306(8) Uani 1 1 d . . .
O5 O 0.4071(4) 0.8444(5) 0.51346(16) 0.0339(9) Uani 1 1 d . . .
O6 O -0.0433(4) 0.8462(6) 0.58586(16) 0.0409(10) Uani 1 1 d . . .
O7 O -0.2492(4) 0.9004(4) 0.61079(15) 0.0308(8) Uani 1 1 d . . .
O8 O 0.0204(4) 0.6430(4) 0.65903(13) 0.0226(7) Uani 1 1 d . . .
O9 O -0.1980(4) 0.4623(4) 0.65764(14) 0.0280(7) Uani 1 1 d . . .
O10 O -0.3392(4) 0.6519(4) 0.67798(14) 0.0268(7) Uani 1 1 d . . .
O11 O -0.0461(4) 0.2046(4) 0.68640(16) 0.0293(8) Uani 1 1 d . . .
O12 O 0.0520(4) 0.0034(4) 0.73006(15) 0.0317(8) Uani 1 1 d . . .
O13 O 0.1851(3) 0.3611(4) 0.68170(12) 0.0217(7) Uani 1 1 d . . .
O14 O 0.3186(4) 0.1739(4) 0.62107(14) 0.0271(8) Uani 1 1 d . . .
O15 O 0.2975(5) -0.0375(5) 0.66947(16) 0.0364(9) Uani 1 1 d . . .
O16A O 0.9341(10) 0.1585(12) 0.5501(4) 0.0442(15) Uiso 0.509(10) 1 d P A 1
H16A H 0.8875 0.1605 0.5217 0.066 Uiso 0.509(10) 1 d PR A 1
H16B H 0.9397 0.0632 0.5625 0.066 Uiso 0.509(10) 1 d PR A 1
O16B O 0.9948(11) 0.1296(13) 0.5358(4) 0.0442(15) Uiso 0.491(10) 1 d P . 2
H16C H 0.9766 0.0296 0.5539 0.066 Uiso 0.491(10) 1 d PR A 2
H16D H 0.9262 0.1333 0.5053 0.066 Uiso 0.491(10) 1 d PR A 2
C19 C -0.2264(5) 0.6050(6) 0.66610(17) 0.0218(9) Uani 1 1 d . A .
C22 C -0.1068(5) 0.7215(5) 0.66297(18) 0.0213(9) Uani 1 1 d . A .
H22 H -0.0994 0.7853 0.6956 0.026 Uiso 1 1 calc R . .
C27 C 0.0587(5) 0.1257(6) 0.70595(19) 0.0241(10) Uani 1 1 d . . .
C28 C -0.1406(5) 0.8325(6) 0.6169(2) 0.0252(10) Uani 1 1 d . . .
C29 C 0.1981(5) 0.2026(5) 0.69817(19) 0.0213(9) Uani 1 1 d . A .
H29 H 0.2535 0.2014 0.7325 0.026 Uiso 1 1 calc R . .
C30 C 0.3963(5) 0.6883(5) 0.59167(19) 0.0210(9) Uani 1 1 d . . .
H30 H 0.4589 0.7556 0.6148 0.025 Uiso 1 1 calc R . .
C33 C 0.4827(5) 0.5569(6) 0.57078(18) 0.0224(9) Uani 1 1 d . . .
C34 C 0.2751(5) 0.1025(6) 0.65990(19) 0.0240(10) Uani 1 1 d . . .
C35 C 0.3350(5) 0.7920(6) 0.5466(2) 0.0244(10) Uani 1 1 d . . .
O4W O 0.0835(5) 0.4086(6) 0.56797(19) 0.0498(12) Uani 1 1 d . . .
H4WA H 0.1000 0.4475 0.5343 0.060 Uiso 1 1 d R . .
H4WB H 0.0120 0.3543 0.5720 0.060 Uiso 1 1 d R . .

loop_
_atom_site_aniso_label
_atom_site_aniso_U_11
_atom_site_aniso_U_22
_atom_site_aniso_U_33
_atom_site_aniso_U_23
_atom_site_aniso_U_13
_atom_site_aniso_U_12
Rb1 0.0354(3) 0.0282(3) 0.0237(2) 0.00425(19) 0.00157(18) -0.0011(2)
Rb2 0.0483(3) 0.0218(3) 0.0408(3) -0.0054(2) -0.0056(2) 0.0079(2)
Rb3 0.0356(3) 0.0214(3) 0.0241(2) 0.00215(17) 0.00568(18) 0.00016(19)
Cu1 0.0322(4) 0.0122(3) 0.0215(3) 0.0014(3) 0.0093(3) 0.0016(3)
Cu2 0.0282(4) 0.0294(4) 0.0225(4) 0.0093(3) 0.0072(3) 0.0067(3)
Cu3 0.0255(4) 0.0145(3) 0.0288(4) 0.0001(3) 0.0023(3) 0.0014(3)
O1 0.0392(19) 0.0180(17) 0.0255(16) 0.0014(14) 0.0117(14) 0.0035(15)
O1W 0.036(2) 0.037(2) 0.041(2) 0.0113(19) 0.0048(16) -0.0055(18)
O2 0.0355(19) 0.029(2) 0.035(2) 0.0061(16) 0.0135(15) 0.0017(16)
O2W 0.043(2) 0.031(2) 0.036(2) -0.0024(17) 0.0072(16) -0.0060(18)
O3 0.0292(16) 0.0123(15) 0.0216(15) 0.0028(12) 0.0059(12) 0.0024(13)
O3W 0.054(3) 0.103(5) 0.068(4) 0.010(4) 0.019(3) 0.031(3)
O4 0.0300(18) 0.038(2) 0.0238(17) 0.0109(16) 0.0040(13) 0.0069(16)
O5 0.0356(19) 0.028(2) 0.040(2) 0.0171(17) 0.0123(16) 0.0039(17)
O6 0.040(2) 0.048(3) 0.036(2) 0.0246(19) 0.0125(17) 0.018(2)
O7 0.0348(19) 0.0217(18) 0.0360(19) 0.0051(15) 0.0029(15) 0.0077(16)
O8 0.0289(16) 0.0148(16) 0.0243(16) 0.0041(13) 0.0025(12) 0.0060(14)
O9 0.0254(16) 0.0217(18) 0.0360(19) -0.0039(15) -0.0031(13) 0.0030(14)
O10 0.0274(17) 0.0254(18) 0.0282(17) 0.0008(15) 0.0051(13) 0.0035(15)
O11 0.0294(18) 0.0159(17) 0.043(2) -0.0031(15) 0.0058(15) 0.0000(14)
O12 0.044(2) 0.0185(17) 0.0337(18) 0.0037(16) 0.0113(16) -0.0048(16)
O13 0.0292(16) 0.0128(15) 0.0237(16) 0.0013(13) 0.0051(12) 0.0023(13)
O14 0.044(2) 0.0147(16) 0.0243(17) 0.0037(13) 0.0133(14) 0.0021(15)
O15 0.052(2) 0.0177(18) 0.042(2) 0.0080(16) 0.0166(18) 0.0083(18)
C19 0.028(2) 0.020(2) 0.017(2) 0.0035(17) 0.0003(16) -0.0056(19)
C22 0.026(2) 0.015(2) 0.023(2) -0.0013(17) 0.0047(17) -0.0009(18)
C27 0.035(3) 0.015(2) 0.024(2) -0.0035(19) 0.0084(18) -0.005(2)
C28 0.027(2) 0.018(2) 0.031(2) 0.001(2) 0.0021(18) 0.0032(19)
C29 0.030(2) 0.013(2) 0.022(2) 0.0035(17) 0.0049(17) 0.0011(18)
C30 0.027(2) 0.012(2) 0.025(2) 0.0036(18) 0.0050(17) -0.0013(17)
C33 0.028(2) 0.019(2) 0.020(2) 0.0011(18) 0.0028(17) 0.0019(19)
C34 0.033(2) 0.015(2) 0.024(2) -0.0017(18) 0.0029(18) -0.0013(19)
C35 0.034(2) 0.015(2) 0.025(2) 0.0019(18) 0.0062(19) 0.0003(19)
O4W 0.058(3) 0.049(3) 0.041(2) -0.007(2) -0.008(2) 0.004(2)

loop_
_atom_type_symbol
_atom_type_description
_atom_type_scat_dispersion_real
_atom_type_scat_dispersion_imag
_atom_type_scat_source
C C 0.0181 0.0091 'International Tables Vol C Tables 4.2.6.8 and 6.1.1.4'
H H 0.0000 0.0000 'International Tables Vol C Tables 4.2.6.8 and 6.1.1.4'
Cu Cu -1.9646 0.5888 'International Tables Vol C Tables 4.2.6.8 and 6.1.1.4'
O O 0.0492 0.0322 'International Tables Vol C Tables 4.2.6.8 and 6.1.1.4'
Rb Rb -0.4688 1.6079 'International Tables Vol C Tables 4.2.6.8 and 6.1.1.4'

loop_
_geom_angle_atom_site_label_1
_geom_angle_atom_site_label_2
_geom_angle_atom_site_label_3
_geom_angle
_geom_angle_site_symmetry_1
_geom_angle_site_symmetry_3
O15 Rb1 O11 125.19(11) 1_565 2_556
O15 Rb1 O8 82.52(12) 1_565 .
O11 Rb1 O8 86.20(10) 2_556 .
O15 Rb1 O1W 137.49(12) 1_565 .
O11 Rb1 O1W 91.17(11) 2_556 .
O8 Rb1 O1W 125.47(11) . .
O15 Rb1 O3 62.31(10) 1_565 .
O11 Rb1 O3 142.50(10) 2_556 .
O8 Rb1 O3 57.07(9) . .
O1W Rb1 O3 103.62(10) . .
O15 Rb1 O2W 79.09(12) 1_565 2_656
O11 Rb1 O2W 100.23(11) 2_556 2_656
O8 Rb1 O2W 160.92(10) . 2_656
O1W Rb1 O2W 72.71(11) . 2_656
O3 Rb1 O2W 116.98(10) . 2_656
O15 Rb1 O12 59.04(10) 1_565 1_565
O11 Rb1 O12 66.51(10) 2_556 1_565
O8 Rb1 O12 71.28(10) . 1_565
O1W Rb1 O12 152.43(11) . 1_565
O3 Rb1 O12 103.95(9) . 1_565
O2W Rb1 O12 94.67(11) 2_656 1_565
O15 Rb1 O13 116.23(10) 1_565 .
O11 Rb1 O13 99.39(9) 2_556 .
O8 Rb1 O13 54.99(9) . .
O1W Rb1 O13 71.95(10) . .
O3 Rb1 O13 55.11(8) . .
O2W Rb1 O13 139.62(10) 2_656 .
O12 Rb1 O13 125.55(10) 1_565 .
O15 Rb1 C27 126.19(12) 1_565 2_556
O11 Rb1 C27 20.43(12) 2_556 2_556
O8 Rb1 C27 67.37(11) . 2_556
O1W Rb1 C27 95.73(11) . 2_556
O3 Rb1 C27 122.34(11) . 2_556
O2W Rb1 C27 120.61(11) 2_656 2_556
O12 Rb1 C27 69.21(11) 1_565 2_556
O13 Rb1 C27 81.90(10) . 2_556
O15 Rb1 O9 92.57(10) 1_565 2_556
O11 Rb1 O9 48.92(10) 2_556 2_556
O8 Rb1 O9 119.40(9) . 2_556
O1W Rb1 O9 97.73(10) . 2_556
O3 Rb1 O9 154.59(9) . 2_556
O2W Rb1 O9 56.87(9) 2_656 2_556
O12 Rb1 O9 55.65(9) 1_565 2_556
O13 Rb1 O9 147.35(8) . 2_556
C27 Rb1 O9 68.10(10) 2_556 2_556
O15 Rb1 Cu2 54.96(9) 1_565 .
O11 Rb1 Cu2 115.91(8) 2_556 .
O8 Rb1 Cu2 32.69(7) . .
O1W Rb1 Cu2 132.51(9) . .
O3 Rb1 Cu2 32.62(6) . .
O2W Rb1 Cu2 132.17(8) 2_656 .
O12 Rb1 Cu2 74.11(7) 1_565 .
O13 Rb1 Cu2 65.90(6) . .
C27 Rb1 Cu2 98.98(8) 2_556 .
O9 Rb1 Cu2 129.65(6) 2_556 .
O15 Rb1 O12 133.49(12) 1_565 2_556
O11 Rb1 O12 38.34(10) 2_556 2_556
O8 Rb1 O12 58.11(9) . 2_556
O1W Rb1 O12 88.31(10) . 2_556
O3 Rb1 O12 106.90(9) . 2_556
O2W Rb1 O12 135.00(10) 2_656 2_556
O12 Rb1 O12 83.71(4) 1_565 2_556
O13 Rb1 O12 62.21(8) . 2_556
C27 Rb1 O12 19.71(10) 2_556 2_556
O9 Rb1 O12 87.16(8) 2_556 2_556
Cu2 Rb1 O12 90.74(7) . 2_556
O7 Rb2 O1 148.59(12) 1_645 .
O7 Rb2 O9 122.31(11) 1_645 1_655
O1 Rb2 O9 89.06(11) . 1_655
O7 Rb2 O5 86.65(11) 1_645 3_666
O1 Rb2 O5 74.13(10) . 3_666
O9 Rb2 O5 126.27(11) 1_655 3_666
O7 Rb2 O2W 126.81(11) 1_645 .
O1 Rb2 O2W 63.10(10) . .
O9 Rb2 O2W 63.07(10) 1_655 .
O5 Rb2 O2W 136.46(11) 3_666 .
O7 Rb2 O16A 66.0(2) 1_645 .
O1 Rb2 O16A 125.41(19) . .
O9 Rb2 O16A 82.99(19) 1_655 .
O5 Rb2 O16A 68.28(18) 3_666 .
O2W Rb2 O16A 145.57(19) . .
O7 Rb2 O1W 59.20(11) 1_645 2_646
O1 Rb2 O1W 114.61(10) . 2_646
O9 Rb2 O1W 105.48(11) 1_655 2_646
O5 Rb2 O1W 128.05(10) 3_666 2_646
O2W Rb2 O1W 68.37(10) . 2_646
O16A Rb2 O1W 119.58(19) . 2_646
O7 Rb2 O14 105.33(10) 1_645 .
O1 Rb2 O14 51.15(10) . .
O9 Rb2 O14 118.80(10) 1_655 .
O5 Rb2 O14 89.46(10) 3_666 .
O2W Rb2 O14 57.93(10) . .
O16A Rb2 O14 156.03(18) . .
O1W Rb2 O14 66.88(10) 2_646 .
O7 Rb2 O11 72.55(10) 1_645 1_655
O1 Rb2 O11 138.51(10) . 1_655
O9 Rb2 O11 49.91(9) 1_655 1_655
O5 Rb2 O11 131.61(10) 3_666 1_655
O2W Rb2 O11 88.69(10) . 1_655
O16A Rb2 O11 63.38(18) . 1_655
O1W Rb2 O11 77.32(10) 2_646 1_655
O14 Rb2 O11 137.61(9) . 1_655
O7 Rb2 C33 164.47(12) 1_645 .
O1 Rb2 C33 19.86(11) . .
O9 Rb2 C33 71.52(11) 1_655 .
O5 Rb2 C33 78.71(11) 3_666 .
O2W Rb2 C33 63.97(11) . .
O16A Rb2 C33 112.29(19) . .
O1W Rb2 C33 127.34(10) 2_646 .
O14 Rb2 C33 69.70(10) . .
O11 Rb2 C33 121.38(10) 1_655 .
O7 Rb2 O2 155.57(10) 1_645 .
O1 Rb2 O2 38.02(10) . .
O9 Rb2 O2 63.26(10) 1_655 .
O5 Rb2 O2 73.59(10) 3_666 .
O2W Rb2 O2 77.53(10) . .
O16A Rb2 O2 92.85(19) . .
O1W Rb2 O2 145.07(9) 2_646 .
O14 Rb2 O2 89.02(9) . .
O11 Rb2 O2 110.01(9) 1_655 .
C33 Rb2 O2 19.84(10) . .
O7 Rb2 Cu1 135.24(9) 1_645 .
O1 Rb2 Cu1 28.55(7) . .
O9 Rb2 Cu1 92.26(7) 1_655 .
O5 Rb2 Cu1 94.94(7) 3_666 .
O2W Rb2 Cu1 42.24(8) . .
O16A Rb2 Cu1 153.90(17) . .
O1W Rb2 Cu1 86.45(7) 2_646 .
O14 Rb2 Cu1 30.21(6) . .
O11 Rb2 Cu1 130.59(7) 1_655 .
C33 Rb2 Cu1 42.65(8) . .
O2 Rb2 Cu1 62.47(6) . .
O2 Rb3 O5 126.80(11) 3_666 1_545
O2 Rb3 O5 61.72(11) 3_666 3_666
O5 Rb3 O5 69.66(13) 1_545 3_666
O2 Rb3 O14 120.23(11) 3_666 .
O5 Rb3 O14 88.09(11) 1_545 .
O5 Rb3 O14 101.00(11) 3_666 .
O2 Rb3 O7 70.30(11) 3_666 3_566
O5 Rb3 O7 86.55(11) 1_545 3_566
O5 Rb3 O7 85.88(11) 3_666 3_566
O14 Rb3 O7 169.23(11) . 3_566
O2 Rb3 O1 67.33(10) 3_666 .
O5 Rb3 O1 119.53(11) 1_545 .
O5 Rb3 O1 74.77(11) 3_666 .
O14 Rb3 O1 52.94(10) . .
O7 Rb3 O1 137.63(10) 3_566 .
O2 Rb3 O16B 126.1(2) 3_666 1_455
O5 Rb3 O16B 103.5(2) 1_545 1_455
O5 Rb3 O16B 172.1(2) 3_666 1_455
O14 Rb3 O16B 74.32(19) . 1_455
O7 Rb3 O16B 97.88(19) 3_566 1_455
O1 Rb3 O16B 106.4(2) . 1_455
O2 Rb3 O3W 50.32(13) 3_666 .
O5 Rb3 O3W 172.55(15) 1_545 .
O5 Rb3 O3W 110.07(14) 3_666 .
O14 Rb3 O3W 99.20(13) . .
O7 Rb3 O3W 86.01(13) 3_566 .
O1 Rb3 O3W 66.80(15) . .
O16B Rb3 O3W 77.2(2) 1_455 .
O2 Rb3 O4 165.98(11) 3_666 1_545
O5 Rb3 O4 41.68(10) 1_545 1_545
O5 Rb3 O4 110.23(10) 3_666 1_545
O14 Rb3 O4 71.41(10) . 1_545
O7 Rb3 O4 98.52(10) 3_566 1_545
O1 Rb3 O4 123.39(10) . 1_545
O16B Rb3 O4 62.4(2) 1_455 1_545
O3W Rb3 O4 139.66(13) . 1_545
O2 Rb3 O6 86.59(11) 3_666 3_566
O5 Rb3 O6 106.06(12) 1_545 3_566
O5 Rb3 O6 125.60(11) 3_666 3_566
O14 Rb3 O6 133.40(10) . 3_566
O7 Rb3 O6 40.38(10) 3_566 3_566
O1 Rb3 O6 134.41(11) . 3_566
O16B Rb3 O6 59.33(18) 1_455 3_566
O3W Rb3 O6 67.78(15) . 3_566
O4 Rb3 O6 90.00(11) 1_545 3_566
O2 Rb3 C35 147.87(12) 3_666 1_545
O5 Rb3 C35 21.32(12) 1_545 1_545
O5 Rb3 C35 88.01(12) 3_666 1_545
O14 Rb3 C35 73.42(11) . 1_545
O7 Rb3 C35 98.78(11) 3_566 1_545
O1 Rb3 C35 117.40(11) . 1_545
O16B Rb3 C35 84.5(2) 1_455 1_545
O3W Rb3 C35 161.65(14) . 1_545
O4 Rb3 C35 22.26(12) 1_545 1_545
O6 Rb3 C35 104.69(13) 3_566 1_545
O2 Rb3 C28 70.94(12) 3_666 3_566
O5 Rb3 C28 102.43(12) 1_545 3_566
O5 Rb3 C28 103.58(12) 3_666 3_566
O14 Rb3 C28 155.32(12) . 3_566
O7 Rb3 C28 20.59(11) 3_566 3_566
O1 Rb3 C28 132.95(11) . 3_566
O16B Rb3 C28 81.49(19) 1_455 3_566
O3W Rb3 C28 70.26(15) . 3_566
O4 Rb3 C28 101.70(11) 1_545 3_566
O6 Rb3 C28 22.16(11) 3_566 3_566
C35 Rb3 C28 109.44(12) 1_545 3_566
O2 Rb3 H3WB 35.3 3_666 .
O5 Rb3 H3WB 161.7 1_545 .
O5 Rb3 H3WB 95.1 3_666 .
O14 Rb3 H3WB 105.2 . .
O7 Rb3 H3WB 82.1 3_566 .
O1 Rb3 H3WB 63.0 . .
O16B Rb3 H3WB 92.3 1_455 .
O3W Rb3 H3WB 15.1 . .
O4 Rb3 H3WB 154.6 1_545 .
O6 Rb3 H3WB 74.0 3_566 .
C35 Rb3 H3WB 176.8 1_545 .
C28 Rb3 H3WB 70.5 3_566 .
O2 Rb3 H4WA 79.3 3_666 .
O5 Rb3 H4WA 153.8 1_545 .
O5 Rb3 H4WA 132.0 3_666 .
O14 Rb3 H4WA 74.3 . .
O7 Rb3 H4WA 107.3 3_566 .
O1 Rb3 H4WA 64.5 . .
O16B Rb3 H4WA 53.5 1_455 .
O3W Rb3 H4WA 30.7 . .
O4 Rb3 H4WA 112.9 1_545 .
O6 Rb3 H4WA 74.7 3_566 .
C35 Rb3 H4WA 132.5 1_545 .
C28 Rb3 H4WA 87.6 3_566 .
H3WB Rb3 H4WA 44.5 . .
O1 Cu1 O13 171.71(15) . .
O1 Cu1 O14 88.19(15) . .
O13 Cu1 O14 86.13(15) . .
O1 Cu1 O3 85.11(15) . .
O13 Cu1 O3 100.82(14) . .
O14 Cu1 O3 172.77(14) . .
O1 Cu1 Rb3 55.17(12) . .
O13 Cu1 Rb3 124.59(11) . .
O14 Cu1 Rb3 52.93(11) . .
O3 Cu1 Rb3 120.43(10) . .
O1 Cu1 Rb2 45.17(11) . .
O13 Cu1 Rb2 126.55(10) . .
O14 Cu1 Rb2 58.90(12) . .
O3 Cu1 Rb2 117.14(10) . .
Rb3 Cu1 Rb2 66.454(16) . .
O1 Cu1 Rb1 124.98(12) . .
O13 Cu1 Rb1 57.21(10) . .
O14 Cu1 Rb1 136.21(11) . .
O3 Cu1 Rb1 50.79(9) . .
Rb3 Cu1 Rb1 168.71(2) . .
Rb2 Cu1 Rb1 122.65(2) . .
O6 Cu2 O4 90.31(17) . .
O6 Cu2 O3 175.89(18) . .
O4 Cu2 O3 86.07(15) . .
O6 Cu2 O8 85.43(16) . .
O4 Cu2 O8 175.37(15) . .
O3 Cu2 O8 98.25(14) . .
O6 Cu2 Rb1 120.31(14) . .
O4 Cu2 Rb1 127.86(12) . .
O3 Cu2 Rb1 60.99(10) . .
O8 Cu2 Rb1 56.28(11) . .
O13 Cu3 O9 176.22(16) . .
O13 Cu3 O11 86.46(15) . .
O9 Cu3 O11 89.91(16) . .
O13 Cu3 O8 98.29(15) . .
O9 Cu3 O8 85.43(16) . .
O11 Cu3 O8 172.89(16) . .
O13 Cu3 Rb1 60.49(10) . .
O9 Cu3 Rb1 123.00(11) . .
O11 Cu3 Rb1 130.57(12) . .
O8 Cu3 Rb1 49.41(10) . .
O13 Cu3 Rb1 114.42(10) . 2_546
O9 Cu3 Rb1 63.28(12) . 2_546
O11 Cu3 Rb1 44.45(11) . 2_546
O8 Cu3 Rb1 128.44(10) . 2_546
Rb1 Cu3 Rb1 114.999(19) . 2_546
O13 Cu3 Rb2 135.14(11) . 1_455
O9 Cu3 Rb2 41.33(11) . 1_455
O11 Cu3 Rb2 58.52(12) . 1_455
O8 Cu3 Rb2 119.68(11) . 1_455
Rb1 Cu3 Rb2 164.29(2) . 1_455
Rb1 Cu3 Rb2 60.594(15) 2_546 1_455
C33 O1 Cu1 113.7(3) . .
C33 O1 Rb2 110.8(3) . .
Cu1 O1 Rb2 106.28(15) . .
C33 O1 Rb3 138.2(3) . .
Cu1 O1 Rb3 93.73(14) . .
Rb2 O1 Rb3 89.26(10) . .
Rb1 O1W Rb2 79.55(10) . 2_656
Rb1 O1W H1WA 134.5 . .
Rb2 O1W H1WA 94.4 2_656 .
Rb1 O1W H1WB 115.2 . .
Rb2 O1W H1WB 97.5 2_656 .
H1WA O1W H1WB 110.2 . .
C33 O2 Rb3 137.4(3) . 3_666
C33 O2 Rb2 76.1(3) . .
Rb3 O2 Rb2 146.41(13) 3_666 .
Rb1 O2W Rb2 78.32(10) 2_646 .
Rb1 O2W H2WA 93.5 2_646 .
Rb2 O2W H2WA 158.2 . .
Rb1 O2W H2WB 94.7 2_646 .
Rb2 O2W H2WB 92.7 . .
H2WA O2W H2WB 108.2 . .
C30 O3 Cu2 110.7(3) . .
C30 O3 Cu1 111.1(3) . .
Cu2 O3 Cu1 119.92(18) . .
C30 O3 Rb1 127.4(3) . .
Cu2 O3 Rb1 86.40(11) . .
Cu1 O3 Rb1 100.24(12) . .
Rb3 O3W H3WA 95.8 . .
Rb3 O3W H3WB 80.6 . .
H3WA O3W H3WB 103.4 . .
C35 O4 Cu2 115.3(3) . .
C35 O4 Rb3 82.7(3) . 1_565
Cu2 O4 Rb3 141.18(19) . 1_565
C35 O5 Rb3 100.0(3) . 1_565
C35 O5 Rb3 136.3(4) . 3_666
Rb3 O5 Rb3 110.34(13) 1_565 3_666
C35 O5 Rb2 124.5(4) . 3_666
Rb3 O5 Rb2 90.96(10) 1_565 3_666
Rb3 O5 Rb2 86.47(10) 3_666 3_666
C28 O6 Cu2 115.9(3) . .
C28 O6 Rb3 83.0(3) . 3_566
Cu2 O6 Rb3 138.7(2) . 3_566
C28 O7 Rb2 139.0(4) . 1_465
C28 O7 Rb3 97.1(3) . 3_566
Rb2 O7 Rb3 95.83(11) 1_465 3_566
C22 O8 Cu2 111.5(3) . .
C22 O8 Cu3 109.3(3) . .
Cu2 O8 Cu3 124.52(18) . .
C22 O8 Rb1 118.9(3) . .
Cu2 O8 Rb1 91.02(13) . .
Cu3 O8 Rb1 100.58(13) . .
C19 O9 Cu3 112.4(3) . .
C19 O9 Rb2 134.0(3) . 1_455
Cu3 O9 Rb2 112.56(15) . 1_455
C19 O9 Rb1 114.2(3) . 2_546
Cu3 O9 Rb1 87.54(13) . 2_546
Rb2 O9 Rb1 77.09(9) 1_455 2_546
C27 O11 Cu3 114.0(3) . .
C27 O11 Rb1 108.0(3) . 2_546
Cu3 O11 Rb1 107.83(15) . 2_546
C27 O11 Rb2 147.6(3) . 1_455
Cu3 O11 Rb2 93.03(14) . 1_455
Rb1 O11 Rb2 78.21(9) 2_546 1_455
C27 O12 Rb1 130.8(3) . 1_545
C27 O12 Rb1 77.2(3) . 2_546
Rb1 O12 Rb1 151.96(12) 1_545 2_546
C29 O13 Cu3 110.8(3) . .
C29 O13 Cu1 110.1(3) . .
Cu3 O13 Cu1 117.08(17) . .
C29 O13 Rb1 135.0(3) . .
Cu3 O13 Rb1 89.48(12) . .
Cu1 O13 Rb1 93.64(12) . .
C34 O14 Cu1 113.0(3) . .
C34 O14 Rb3 141.1(3) . .
Cu1 O14 Rb3 95.70(13) . .
C34 O14 Rb2 120.9(3) . .
Cu1 O14 Rb2 90.89(13) . .
Rb3 O14 Rb2 82.54(9) . .
C34 O15 Rb1 145.4(4) . 1_545
Rb2 O16A H16A 88.4 . .
Rb2 O16A H16B 88.7 . .
H16A O16A H16B 110.9 . .
Rb2 O16A H16C 112.5 . .
Rb2 O16A H16D 118.5 . .
Rb3 O16B H16A 141.4 1_655 .
Rb3 O16B H16B 137.7 1_655 .
Rb3 O16B H16C 113.5 1_655 .
Rb3 O16B H16D 113.0 1_655 .
H16C O16B H16D 105.3 . .
O10 C19 O9 124.3(5) . .
O10 C19 C22 120.0(4) . .
O9 C19 C22 115.6(4) . .
O8 C22 C28 111.8(4) . .
O8 C22 C19 111.7(4) . .
C28 C22 C19 108.7(4) . .
O8 C22 H22 108.2 . .
C28 C22 H22 108.2 . .
C19 C22 H22 108.2 . .
O12 C27 O11 124.9(5) . .
O12 C27 C29 121.0(5) . .
O11 C27 C29 114.1(4) . .
O12 C27 Rb1 83.1(3) . 2_546
O11 C27 Rb1 51.6(2) . 2_546
C29 C27 Rb1 139.9(3) . 2_546
O7 C28 O6 123.8(5) . .
O7 C28 C22 122.0(5) . .
O6 C28 C22 114.2(4) . .
O7 C28 Rb3 62.3(3) . 3_566
O6 C28 Rb3 74.8(3) . 3_566
C22 C28 Rb3 141.1(3) . 3_566
O13 C29 C27 112.7(4) . .
O13 C29 C34 111.9(4) . .
C27 C29 C34 109.2(4) . .
O13 C29 H29 107.6 . .
C27 C29 H29 107.6 . .
C34 C29 H29 107.6 . .
O3 C30 C33 111.5(4) . .
O3 C30 C35 112.0(4) . .
C33 C30 C35 110.4(4) . .
O3 C30 H30 107.6 . .
C33 C30 H30 107.6 . .
C35 C30 H30 107.6 . .
O2 C33 O1 124.6(5) . .
O2 C33 C30 119.6(5) . .
O1 C33 C30 115.9(4) . .
O2 C33 Rb2 84.0(3) . .
O1 C33 Rb2 49.4(2) . .
C30 C33 Rb2 142.4(3) . .
O15 C34 O14 123.7(5) . .
O15 C34 C29 119.6(5) . .
O14 C34 C29 116.6(4) . .
O5 C35 O4 123.8(5) . .
O5 C35 C30 121.4(5) . .
O4 C35 C30 114.7(4) . .
O5 C35 Rb3 58.7(3) . 1_565
O4 C35 Rb3 75.1(3) . 1_565
C30 C35 Rb3 143.5(3) . 1_565
Rb3 O4W H4WA 68.5 . .
Rb3 O4W H4WB 105.5 . .
H4WA O4W H4WB 119.9 . .

loop_
_geom_bond_atom_site_label_1
_geom_bond_atom_site_label_2
_geom_bond_distance
_geom_bond_site_symmetry_2
Rb1 O15 2.854(4) 1_565
Rb1 O11 2.904(4) 2_556
Rb1 O8 2.962(4) .
Rb1 O1W 2.997(4) .
Rb1 O3 3.120(3) .
Rb1 O2W 3.168(4) 2_656
Rb1 O12 3.175(4) 1_565
Rb1 O13 3.337(3) .
Rb1 C27 3.525(5) 2_556
Rb1 O9 3.529(4) 2_556
Rb1 Cu2 3.5602(9) .
Rb1 O12 3.588(4) 2_556
Rb2 O7 2.773(4) 1_645
Rb2 O1 2.857(4) .
Rb2 O9 2.890(4) 1_655
Rb2 O5 3.152(4) 3_666
Rb2 O2W 3.215(4) .
Rb2 O16A 3.254(11) .
Rb2 O1W 3.293(4) 2_646
Rb2 O14 3.311(4) .
Rb2 O11 3.452(4) 1_655
Rb2 C33 3.519(5) .
Rb2 O2 3.605(4) .
Rb2 Cu1 3.8666(9) .
Rb3 O2 2.826(4) 3_666
Rb3 O5 2.901(4) 1_545
Rb3 O5 2.914(4) 3_666
Rb3 O14 2.982(4) .
Rb3 O7 3.042(4) 3_566
Rb3 O1 3.060(4) .
Rb3 O16B 3.180(11) 1_455
Rb3 O3W 3.236(7) .
Rb3 O4 3.257(4) 1_545
Rb3 O6 3.315(5) 3_566
Rb3 C35 3.344(5) 1_545
Rb3 C28 3.409(5) 3_566
Rb3 H3WB 3.2086 .
Rb3 H4WA 3.2622 .
Cu1 O1 1.925(3) .
Cu1 O13 1.934(3) .
Cu1 O14 1.946(4) .
Cu1 O3 1.950(3) .
Cu2 O6 1.912(4) .
Cu2 O4 1.914(4) .
Cu2 O3 1.923(3) .
Cu2 O8 1.923(3) .
Cu3 O13 1.919(3) .
Cu3 O9 1.926(4) .
Cu3 O11 1.928(4) .
Cu3 O8 1.951(4) .
Cu3 Rb1 3.9472(9) 2_546
Cu3 Rb2 4.0415(10) 1_455
O1 C33 1.279(6) .
O1W Rb2 3.294(4) 2_656
O1W H1WA 0.7389 .
O1W H1WB 0.9357 .
O2 C33 1.230(6) .
O2 Rb3 2.826(4) 3_666
O2W Rb1 3.168(4) 2_646
O2W H2WA 0.7580 .
O2W H2WB 0.7813 .
O3 C30 1.414(5) .
O3W H3WA 0.8763 .
O3W H3WB 0.8494 .
O4 C35 1.277(7) .
O4 Rb3 3.257(4) 1_565
O5 C35 1.234(6) .
O5 Rb3 2.901(4) 1_565
O5 Rb3 2.914(4) 3_666
O5 Rb2 3.152(4) 3_666
O6 C28 1.295(7) .
O6 Rb3 3.315(5) 3_566
O7 C28 1.208(7) .
O7 Rb2 2.773(4) 1_465
O7 Rb3 3.041(4) 3_566
O8 C22 1.422(6) .
O9 C19 1.271(6) .
O9 Rb2 2.890(4) 1_455
O9 Rb1 3.529(4) 2_546
O10 C19 1.234(6) .
O11 C27 1.293(7) .
O11 Rb1 2.904(4) 2_546
O11 Rb2 3.452(4) 1_455
O12 C27 1.219(6) .
O12 Rb1 3.175(4) 1_545
O12 Rb1 3.588(4) 2_546
O13 C29 1.420(6) .
O14 C34 1.273(6) .
O15 C34 1.236(7) .
O15 Rb1 2.854(4) 1_545
O16A H16A 0.8319 .
O16A H16B 0.8741 .
O16A H16C 1.1765 .
O16A H16D 1.1722 .
O16B Rb3 3.180(10) 1_655
O16B H16A 1.1140 .
O16B H16B 1.0694 .
O16B H16C 0.9951 .
O16B H16D 0.9934 .
C19 C22 1.541(6) .
C22 C28 1.535(7) .
C22 H22 1.0000 .
C27 C29 1.540(7) .
C27 Rb1 3.525(5) 2_546
C28 Rb3 3.409(5) 3_566
C29 C34 1.545(7) .
C29 H29 1.0000 .
C30 C33 1.527(7) .
C30 C35 1.543(7) .
C30 H30 1.0000 .
C35 Rb3 3.344(5) 1_565
O4W H4WA 0.9545 .
O4W H4WB 0.8512 .

loop_
_geom_hbond_atom_site_label_D
_geom_hbond_atom_site_label_H
_geom_hbond_atom_site_label_A
_geom_hbond_distance_DH
_geom_hbond_distance_HA
_geom_hbond_distance_DA
_geom_hbond_angle_DHA
_geom_hbond_site_symmetry_A
O1W H1WA O15 0.74 2.10 2.834(6) 173.7 2_656
O1W H1WB O10 0.94 2.00 2.870(6) 154.9 2_546
O1W H1WB O7 0.94 2.47 3.030(5) 118.6 2_546
O2W H2WA O1W 0.76 2.15 2.873(6) 159.1 .
O2W H2WB O10 0.78 2.01 2.791(6) 174.6 1_655
O3W H3WA O4W 0.88 2.26 2.832(8) 122.4 3_566
O3W H3WB O2 0.85 1.87 2.604(7) 144.2 3_666
O16A H16A O4 0.83 1.97 2.797(10) 174.3 3_666
O16A H16B O6 0.87 1.95 2.823(11) 176.2 1_645
O16A H16B O7 0.87 2.69 3.309(11) 128.6 1_645
O16B H16C O6 1.00 1.79 2.780(11) 175.8 1_645
O16B H16D O4 0.99 1.86 2.845(10) 169.9 3_666
O4W H4WA O3W 0.95 1.72 2.649(8) 163.7 .
O4W H4WB O16A 0.85 1.90 2.606(11) 139.0 1_455
O4W H4WB O16B 0.85 2.13 2.644(12) 118.3 1_455
